data_4511938
loop_
_publ_author_name
'Ghiassi, Kamran B.'
'Bowles, Faye L.'
'Chen, Susanne Y.'
'Olmstead, Marilyn M.'
'Balch, Alan L.'

_publ_section_title
;
 Incorporation of the Similarly Sized Molecules, Diiodine and Carbon
 Disulfide, into Cocrystals Formed with the Fullerenes, C60or C70
;
_journal_issue 10
_journal_name_full 'Crystal Growth &amp; Design'
_journal_page_first 5131
_journal_paper_doi 10.1021/cg500817w
_journal_volume 14
_journal_year 2014
_chemical_formula_moiety 'C70,  0.15(C S2),  0.85(I2)'
_chemical_formula_sum 'C70.15 I1.7 S0.3'
_chemical_formula_weight 1067.85
_chemical_name_common 'c70 . 0.85 I2 . 0.15 CS2'
_chemical_name_systematic
;
 ?
;
_space_group_crystal_system monoclinic
_space_group_IT_number 14
_space_group_name_Hall '-P 2yn'
_space_group_name_H-M_alt 'P 1 21/n 1'
_symmetry_space_group_name_Hall '-P 2yn'
_symmetry_space_group_name_H-M 'P 1 21/n 1'
_atom_sites_solution_primary direct
_atom_sites_solution_secondary difmap
_audit_creation_method SHELXL-2014
_cell_angle_alpha 90
_cell_angle_beta 90.106(2)
_cell_angle_gamma 90
_cell_formula_units_Z 4
_cell_length_a 11.0939(12)
_cell_length_b 21.932(2)
_cell_length_c 14.0954(16)
_cell_measurement_reflns_used 9925
_cell_measurement_temperature 90(2)
_cell_measurement_theta_max 30.64
_cell_measurement_theta_min 2.51
_cell_volume 3429.6(6)
_computing_cell_refinement 'SAINT (Bruker, 2013)'
_computing_data_collection 'Apex2 (Bruker, 2013)'
_computing_data_reduction 'SAINT (Bruker, 2013)'
_computing_publication_material 'SHELXL-2014 (Sheldrick, 2014)'
_computing_structure_refinement 'SHELXL-2014 (Sheldrick, 2014)'
_computing_structure_solution 'XS (Sheldrick, 2008)'
_diffrn_ambient_temperature 90(2)
_diffrn_measured_fraction_theta_full 0.999
_diffrn_measured_fraction_theta_max 0.995
_diffrn_measurement_device_type 'Bruker ApexII'
_diffrn_measurement_method '\w and \f'
_diffrn_radiation_type MoK\a
_diffrn_radiation_wavelength 0.71073
_diffrn_reflns_av_R_equivalents 0.0228
_diffrn_reflns_av_unetI/netI 0.0369
_diffrn_reflns_Laue_measured_fraction_full 0.999
_diffrn_reflns_Laue_measured_fraction_max 0.995
_diffrn_reflns_limit_h_max 15
_diffrn_reflns_limit_h_min -15
_diffrn_reflns_limit_k_max 31
_diffrn_reflns_limit_k_min -31
_diffrn_reflns_limit_l_max 20
_diffrn_reflns_limit_l_min -20
_diffrn_reflns_number 44922
_diffrn_reflns_point_group_measured_fraction_full 0.999
_diffrn_reflns_point_group_measured_fraction_max 0.995
_diffrn_reflns_theta_full 25.242
_diffrn_reflns_theta_max 30.635
_diffrn_reflns_theta_min 2.512
_diffrn_source 'fine-focus sealed tube'
_exptl_absorpt_coefficient_mu 1.645
_exptl_absorpt_correction_T_max 0.7461
_exptl_absorpt_correction_T_min 0.6648
_exptl_absorpt_correction_type multi-scan
_exptl_absorpt_process_details 'SADABS (sheldrick, 2012)'
_exptl_crystal_colour black
_exptl_crystal_density_diffrn 2.068
_exptl_crystal_description block
_exptl_crystal_F_000 2063
_exptl_crystal_size_max 0.110
_exptl_crystal_size_mid 0.100
_exptl_crystal_size_min 0.100
_refine_diff_density_max 0.566
_refine_diff_density_min -0.469
_refine_diff_density_rms 0.065
_refine_ls_extinction_method none
_refine_ls_goodness_of_fit_ref 1.086
_refine_ls_hydrogen_treatment undef
_refine_ls_matrix_type full
_refine_ls_number_parameters 666
_refine_ls_number_reflns 10378
_refine_ls_number_restraints 0
_refine_ls_restrained_S_all 1.086
_refine_ls_R_factor_all 0.0198
_refine_ls_R_factor_gt 0.0184
_refine_ls_shift/su_max 0.003
_refine_ls_shift/su_mean 0.000
_refine_ls_structure_factor_coef Fsqd
_refine_ls_weighting_details 'w=1/[\s^2^(Fo^2^)+0.1506P] where P=(Fo^2^+2Fc^2^)/3'
_refine_ls_weighting_scheme calc
_refine_ls_wR_factor_gt 0.0470
_refine_ls_wR_factor_ref 0.0476
_reflns_Friedel_coverage 0.000
_reflns_number_gt 9986
_reflns_number_total 10378
_reflns_threshold_expression 'I > 2\s(I)'
_cod_data_source_file cg500817w_si_002.cif
_cod_data_source_block fb18
_cod_depositor_comments 'Adding full bibliography for 4511935--4511938.cif.'
_cod_original_cell_volume 3429.6(7)
_cod_original_formula_sum 'C70.15 I1.70 S0.30'
_cod_database_code 4511938
_shelx_space_group_comment
;
The symmetry employed for this shelxl refinement is uniquely defined
by the following loop, which should always be used as a source of
symmetry information in preference to the above space-group names.
They are only intended as comments.
;
_shelx_estimated_absorpt_t_min 0.840
_shelx_estimated_absorpt_t_max 0.853
_shelxl_version_number 2014-3

loop_
_space_group_symop_operation_xyz
'x, y, z'
'-x+1/2, y+1/2, -z+1/2'
'-x, -y, -z'
'x-1/2, -y-1/2, z-1/2'

loop_
_atom_site_label
_atom_site_type_symbol
_atom_site_fract_x
_atom_site_fract_y
_atom_site_fract_z
_atom_site_U_iso_or_equiv
_atom_site_adp_type
_atom_site_occupancy
_atom_site_site_symmetry_order
_atom_site_calc_flag
_atom_site_refinement_flags_occupancy
_atom_site_disorder_assembly
_atom_site_disorder_group
I1 I 0.62837(2) 0.66232(2) 0.24934(2) 0.01393(4) Uani 0.85 1 d P A 1
I2 I 0.80553(3) 0.57875(2) 0.25629(2) 0.01423(4) Uani 0.85 1 d P A 1
C71 C 0.7175(12) 0.6192(5) 0.2498(13) 0.042(4) Uani 0.15 1 d P B 2
S1 S 0.7993(9) 0.5750(3) 0.2373(4) 0.01393(4) Uani 0.15 1 d P B 2
S2 S 0.6099(6) 0.6607(4) 0.2407(6) 0.01423(4) Uani 0.15 1 d P B 2
C1 C 0.0120(2) 0.29995(13) 0.21329(16) 0.0472(7) Uani 1 1 d . . .
C2 C 0.0738(2) 0.26064(11) 0.27489(14) 0.0412(6) Uani 1 1 d . . .
C3 C 0.1634(2) 0.22176(9) 0.23312(15) 0.0446(7) Uani 1 1 d . . .
C4 C 0.2033(3) 0.23181(10) 0.13661(14) 0.0380(6) Uani 1 1 d . . .
C5 C 0.1577(2) 0.27964(11) 0.08180(15) 0.0353(5) Uani 1 1 d . . .
C6 C 0.0526(2) 0.31004(13) 0.11624(16) 0.0416(6) Uani 1 1 d . . .
C7 C 0.0235(2) 0.37107(14) 0.09051(17) 0.0455(6) Uani 1 1 d . . .
C8 C -0.0367(2) 0.40023(16) 0.16982(19) 0.0512(8) Uani 1 1 d . . .
C9 C -0.04273(15) 0.35541(13) 0.2458(2) 0.0492(6) Uani 1 1 d . . .
C10 C -0.0282(2) 0.37397(13) 0.33886(17) 0.0423(6) Uani 1 1 d . . .
C11 C 0.0425(2) 0.33701(12) 0.40266(15) 0.0360(5) Uani 1 1 d . . .
C12 C 0.0898(2) 0.27959(11) 0.37400(15) 0.0401(6) Uani 1 1 d . . .
C13 C 0.1928(3) 0.25915(9) 0.42153(14) 0.0366(6) Uani 1 1 d . . .
C14 C 0.2773(3) 0.21619(9) 0.37894(16) 0.0451(8) Uani 1 1 d . . .
C15 C 0.2628(3) 0.19813(9) 0.28586(16) 0.0497(8) Uani 1 1 d . . .
C16 C 0.3655(3) 0.19222(8) 0.22388(15) 0.0451(7) Uani 1 1 d . . .
C17 C 0.3286(3) 0.21333(9) 0.13064(15) 0.0367(6) Uani 1 1 d . . .
C18 C 0.4091(2) 0.24665(9) 0.07539(14) 0.0297(5) Uani 1 1 d . . .
C19 C 0.3647(2) 0.29895(9) 0.02217(13) 0.0269(5) Uani 1 1 d . . .
C20 C 0.2417(2) 0.31472(10) 0.02170(14) 0.0282(5) Uani 1 1 d . . .
C21 C 0.2160(2) 0.37664(10) 0.00223(12) 0.0306(5) Uani 1 1 d . . .
C22 C 0.1025(2) 0.40437(14) 0.03485(16) 0.0393(6) Uani 1 1 d . . .
C23 C 0.1262(3) 0.46790(13) 0.05564(15) 0.0444(7) Uani 1 1 d . . .
C24 C 0.0680(3) 0.49571(13) 0.13257(17) 0.0513(7) Uani 1 1 d . . .
C25 C -0.0153(3) 0.46103(15) 0.19119(18) 0.0507(8) Uani 1 1 d . . .
C26 C 0.0013(3) 0.48036(14) 0.28837(18) 0.0490(7) Uani 1 1 d . . .
C27 C -0.0059(2) 0.43729(13) 0.36062(17) 0.0421(6) Uani 1 1 d . . .
C28 C 0.08065(19) 0.43888(11) 0.43797(14) 0.0301(4) Uani 1 1 d . . .
C29 C 0.10885(19) 0.37636(9) 0.46327(14) 0.0270(4) Uani 1 1 d . . .
C30 C 0.2237(2) 0.35985(9) 0.49621(12) 0.0238(4) Uani 1 1 d . . .
C31 C 0.2595(3) 0.29863(9) 0.48209(13) 0.0305(5) Uani 1 1 d . . .
C32 C 0.3845(3) 0.28111(10) 0.47731(13) 0.0337(5) Uani 1 1 d . . .
C33 C 0.3965(3) 0.22952(10) 0.41422(15) 0.0431(7) Uani 1 1 d . . .
C34 C 0.4975(3) 0.22449(11) 0.35497(15) 0.0482(7) Uani 1 1 d . . .
C35 C 0.4812(3) 0.20553(9) 0.2560(2) 0.0492(6) Uani 1 1 d . . .
C36 C 0.5630(2) 0.23994(11) 0.19870(15) 0.0422(6) Uani 1 1 d . . .
C37 C 0.5273(2) 0.26011(10) 0.10920(14) 0.0339(5) Uani 1 1 d . . .
C38 C 0.5579(2) 0.32121(10) 0.07781(14) 0.0312(5) Uani 1 1 d . . .
C39 C 0.4570(2) 0.34473(9) 0.02408(12) 0.0227(4) Uani 1 1 d . . .
C40 C 0.4269(2) 0.40706(9) 0.02520(13) 0.0251(4) Uani 1 1 d . . .
C41 C 0.3066(2) 0.42188(9) 0.00460(12) 0.0262(4) Uani 1 1 d . . .
C42 C 0.2522(3) 0.47819(10) 0.03753(14) 0.0369(6) Uani 1 1 d . . .
C43 C 0.3173(3) 0.51654(9) 0.09602(14) 0.0385(6) Uani 1 1 d . . .
C44 C 0.2583(3) 0.54633(9) 0.17511(16) 0.0430(7) Uani 1 1 d . . .
C45 C 0.1356(3) 0.53610(11) 0.19328(18) 0.0481(8) Uani 1 1 d . . .
C46 C 0.0940(3) 0.52602(11) 0.29046(17) 0.0430(7) Uani 1 1 d . . .
C47 C 0.1767(3) 0.52788(9) 0.36388(15) 0.0374(5) Uani 1 1 d . . .
C48 C 0.1694(2) 0.48239(9) 0.43939(14) 0.0294(5) Uani 1 1 d . . .
C49 C 0.2898(2) 0.46615(9) 0.46609(13) 0.0240(4) Uani 1 1 d . . .
C50 C 0.3181(2) 0.40679(10) 0.49782(12) 0.0248(5) Uani 1 1 d . . .
C51 C 0.4408(2) 0.38885(10) 0.48547(12) 0.0264(4) Uani 1 1 d . . .
C52 C 0.4738(2) 0.32543(11) 0.47878(14) 0.0339(5) Uani 1 1 d . . .
C53 C 0.5766(3) 0.31998(14) 0.41771(16) 0.0403(7) Uani 1 1 d . . .
C54 C 0.5886(3) 0.27016(12) 0.35590(16) 0.0464(7) Uani 1 1 d . . .
C55 C 0.63110(19) 0.28070(12) 0.25854(18) 0.0460(6) Uani 1 1 d . . .
C56 C 0.65955(18) 0.33889(13) 0.22931(16) 0.0425(6) Uani 1 1 d . . .
C57 C 0.62159(19) 0.35935(12) 0.13608(15) 0.0344(5) Uani 1 1 d . . .
C58 C 0.5879(2) 0.42248(10) 0.14330(15) 0.0324(5) Uani 1 1 d . . .
C59 C 0.4959(2) 0.44741(9) 0.08736(13) 0.0287(5) Uani 1 1 d . . .
C60 C 0.4368(3) 0.50005(9) 0.12345(14) 0.0342(5) Uani 1 1 d . . .
C61 C 0.4530(2) 0.51894(9) 0.22034(14) 0.0367(5) Uani 1 1 d . . .
C62 C 0.3412(2) 0.54720(7) 0.25302(18) 0.0387(5) Uani 1 1 d . . .
C63 C 0.3020(3) 0.53797(8) 0.34486(15) 0.0364(6) Uani 1 1 d . . .
C64 C 0.3723(2) 0.50061(9) 0.40732(13) 0.0276(4) Uani 1 1 d . . .
C65 C 0.4845(2) 0.47589(10) 0.38019(14) 0.0298(4) Uani 1 1 d . . .
C66 C 0.5223(2) 0.42315(11) 0.42757(14) 0.0320(5) Uani 1 1 d . . .
C67 C 0.60783(19) 0.38081(12) 0.38446(15) 0.0356(5) Uani 1 1 d . . .
C68 C 0.64733(17) 0.38971(13) 0.29254(15) 0.0412(6) Uani 1 1 d . . .
C69 C 0.60363(16) 0.44170(10) 0.24051(17) 0.0360(5) Uani 1 1 d . . .
C70 C 0.5267(2) 0.48586(10) 0.28132(14) 0.0364(5) Uani 1 1 d . . .

loop_
_atom_site_aniso_label
_atom_site_aniso_U_11
_atom_site_aniso_U_22
_atom_site_aniso_U_33
_atom_site_aniso_U_23
_atom_site_aniso_U_13
_atom_site_aniso_U_12
I1 0.01334(10) 0.01299(5) 0.01544(8) 0.00012(6) -0.00058(12) 0.00290(7)
I2 0.01345(7) 0.01205(6) 0.01718(10) -0.00060(7) 0.00060(7) 0.00175(5)
C71 0.046(7) 0.019(5) 0.062(9) -0.018(8) -0.031(11) 0.008(5)
S1 0.01334(10) 0.01299(5) 0.01544(8) 0.00012(6) -0.00058(12) 0.00290(7)
S2 0.01345(7) 0.01205(6) 0.01718(10) -0.00060(7) 0.00060(7) 0.00175(5)
C1 0.0282(11) 0.0743(17) 0.0389(11) -0.0216(12) 0.0055(10) -0.0341(12)
C2 0.0491(13) 0.0460(12) 0.0286(10) -0.0106(9) 0.0117(9) -0.0384(11)
C3 0.0759(16) 0.0279(9) 0.0301(11) -0.0135(8) 0.0194(12) -0.0376(11)
C4 0.0608(16) 0.0253(10) 0.0281(9) -0.0150(8) 0.0100(11) -0.0239(10)
C5 0.0405(13) 0.0398(12) 0.0255(9) -0.0151(9) -0.0019(9) -0.0212(10)
C6 0.0265(11) 0.0668(17) 0.0313(11) -0.0196(11) -0.0054(10) -0.0236(12)
C7 0.0212(10) 0.082(2) 0.0334(11) -0.0175(12) -0.0165(9) 0.0045(12)
C8 0.0171(11) 0.096(2) 0.0400(13) -0.0177(14) -0.0137(10) 0.0114(13)
C9 0.0112(7) 0.0950(18) 0.0415(12) -0.0180(17) -0.0009(12) -0.0119(9)
C10 0.0125(9) 0.0763(19) 0.0383(12) -0.0198(12) 0.0094(9) -0.0091(11)
C11 0.0307(12) 0.0515(14) 0.0260(10) -0.0095(9) 0.0160(9) -0.0211(11)
C12 0.0529(15) 0.0391(12) 0.0283(10) -0.0090(9) 0.0212(10) -0.0350(11)
C13 0.0680(17) 0.0193(9) 0.0227(9) 0.0005(7) 0.0233(11) -0.0169(10)
C14 0.098(2) 0.0086(8) 0.0294(10) 0.0058(7) 0.0194(13) -0.0042(11)
C15 0.103(2) 0.0117(8) 0.0347(11) -0.0013(7) 0.0209(14) -0.0120(12)
C16 0.097(2) 0.0086(7) 0.0293(10) 0.0005(7) 0.0183(12) 0.0076(10)
C17 0.0692(18) 0.0141(8) 0.0268(9) -0.0105(7) 0.0149(11) -0.0034(10)
C18 0.0533(14) 0.0168(8) 0.0193(8) -0.0091(7) 0.0126(9) 0.0033(9)
C19 0.0476(13) 0.0211(9) 0.0119(7) -0.0057(6) 0.0045(8) -0.0032(9)
C20 0.0356(12) 0.0346(11) 0.0143(8) -0.0089(8) -0.0038(8) -0.0111(9)
C21 0.0429(13) 0.0394(11) 0.0095(7) -0.0023(7) -0.0090(8) 0.0014(10)
C22 0.0318(12) 0.0648(16) 0.0211(10) -0.0031(11) -0.0160(9) 0.0116(12)
C23 0.0561(18) 0.0532(16) 0.0238(10) 0.0044(10) -0.0152(11) 0.0322(14)
C24 0.0559(16) 0.0611(16) 0.0368(12) 0.0027(11) -0.0147(12) 0.0439(14)
C25 0.0286(13) 0.086(2) 0.0375(12) -0.0074(13) -0.0114(11) 0.0364(14)
C26 0.0344(14) 0.0694(18) 0.0431(13) -0.0141(12) -0.0020(11) 0.0354(13)
C27 0.0174(10) 0.0653(16) 0.0434(13) -0.0159(12) 0.0044(10) 0.0158(10)
C28 0.0245(10) 0.0417(11) 0.0241(9) -0.0085(8) 0.0087(8) 0.0113(9)
C29 0.0285(10) 0.0338(10) 0.0188(8) -0.0068(7) 0.0135(7) -0.0075(9)
C30 0.0369(11) 0.0237(9) 0.0110(7) -0.0014(6) 0.0098(7) -0.0071(8)
C31 0.0558(15) 0.0226(9) 0.0131(8) 0.0057(7) 0.0117(9) -0.0032(10)
C32 0.0589(16) 0.0290(10) 0.0132(8) 0.0102(7) 0.0038(9) 0.0135(11)
C33 0.083(2) 0.0244(10) 0.0224(9) 0.0138(8) 0.0099(12) 0.0239(13)
C34 0.084(2) 0.0336(12) 0.0269(10) 0.0105(9) 0.0033(12) 0.0391(13)
C35 0.0920(18) 0.0238(8) 0.0318(10) 0.0039(10) 0.0088(16) 0.0365(11)
C36 0.0554(15) 0.0415(12) 0.0296(10) -0.0003(9) 0.0075(10) 0.0372(11)
C37 0.0434(13) 0.0344(11) 0.0239(9) -0.0053(8) 0.0094(9) 0.0204(10)
C38 0.0348(12) 0.0391(12) 0.0196(9) -0.0036(8) 0.0137(9) 0.0104(10)
C39 0.0320(11) 0.0256(9) 0.0106(7) -0.0007(6) 0.0058(7) -0.0012(8)
C40 0.0398(12) 0.0244(9) 0.0111(7) 0.0025(7) 0.0057(8) -0.0044(8)
C41 0.0399(12) 0.0274(10) 0.0112(7) 0.0056(6) -0.0032(8) 0.0003(9)
C42 0.0638(18) 0.0314(11) 0.0156(8) 0.0102(8) -0.0031(10) 0.0165(11)
C43 0.0761(18) 0.0170(9) 0.0225(9) 0.0102(7) 0.0036(11) 0.0017(11)
C44 0.086(2) 0.0132(8) 0.0301(10) 0.0081(8) 0.0007(12) 0.0142(11)
C45 0.074(2) 0.0291(11) 0.0409(13) 0.0018(10) -0.0113(14) 0.0336(13)
C46 0.0524(16) 0.0355(12) 0.0410(12) -0.0083(10) -0.0014(11) 0.0340(12)
C47 0.0597(16) 0.0186(9) 0.0339(10) -0.0102(8) -0.0013(11) 0.0204(10)
C48 0.0411(13) 0.0227(9) 0.0244(9) -0.0130(7) 0.0032(9) 0.0095(9)
C49 0.0332(11) 0.0209(9) 0.0179(7) -0.0090(6) -0.0007(8) -0.0032(8)
C50 0.0374(12) 0.0270(10) 0.0098(7) -0.0030(6) -0.0007(7) -0.0009(9)
C51 0.0286(10) 0.0410(12) 0.0095(7) -0.0035(7) -0.0072(7) -0.0006(9)
C52 0.0416(13) 0.0463(13) 0.0139(8) 0.0057(8) -0.0068(8) 0.0190(11)
C53 0.0336(13) 0.0664(17) 0.0208(9) 0.0027(10) -0.0092(9) 0.0256(12)
C54 0.0511(15) 0.0579(15) 0.0301(11) 0.0078(10) -0.0060(11) 0.0420(13)
C55 0.0359(10) 0.0691(15) 0.0328(11) -0.0011(12) -0.0021(13) 0.0396(10)
C56 0.0153(8) 0.0801(18) 0.0323(12) -0.0045(11) -0.0008(8) 0.0169(9)
C57 0.0164(9) 0.0606(15) 0.0263(10) -0.0009(10) 0.0111(8) 0.0043(10)
C58 0.0248(10) 0.0455(12) 0.0268(9) -0.0002(8) 0.0090(8) -0.0172(9)
C59 0.0416(13) 0.0262(9) 0.0183(8) 0.0030(7) 0.0099(9) -0.0177(9)
C60 0.0627(16) 0.0181(9) 0.0217(9) 0.0064(7) 0.0088(10) -0.0168(10)
C61 0.0624(15) 0.0198(8) 0.0278(9) 0.0001(7) 0.0073(10) -0.0243(10)
C62 0.0763(14) 0.0089(6) 0.0310(9) -0.0030(9) 0.0029(15) -0.0060(7)
C63 0.0678(17) 0.0105(8) 0.0309(10) -0.0075(7) -0.0003(12) -0.0029(10)
C64 0.0417(12) 0.0205(9) 0.0207(8) -0.0079(7) -0.0040(9) -0.0098(9)
C65 0.0317(11) 0.0333(11) 0.0244(9) -0.0114(8) -0.0022(8) -0.0172(9)
C66 0.0261(10) 0.0506(13) 0.0192(9) -0.0082(8) -0.0097(8) -0.0054(9)
C67 0.0147(9) 0.0677(16) 0.0243(10) -0.0038(10) -0.0081(8) 0.0028(10)
C68 0.0101(8) 0.0851(19) 0.0283(10) -0.0096(11) -0.0030(8) -0.0042(10)
C69 0.0218(8) 0.0584(12) 0.0277(10) -0.0024(11) 0.0028(10) -0.0227(8)
C70 0.0437(12) 0.0371(11) 0.0284(9) -0.0077(8) 0.0050(9) -0.0321(10)

loop_
_atom_type_symbol
_atom_type_description
_atom_type_scat_dispersion_real
_atom_type_scat_dispersion_imag
_atom_type_scat_source
C C 0.0033 0.0016 'International Tables Vol C Tables 4.2.6.8 and 6.1.1.4'
I I -0.4742 1.8119 'International Tables Vol C Tables 4.2.6.8 and 6.1.1.4'
S S 0.1246 0.1234 'International Tables Vol C Tables 4.2.6.8 and 6.1.1.4'

loop_
_geom_angle_atom_site_label_1
_geom_angle_atom_site_label_2
_geom_angle_atom_site_label_3
_geom_angle
S1 C71 S2 164.3(12)
C2 C1 C9 122.0(2)
C2 C1 C6 121.5(2)
C9 C1 C6 107.6(3)
C1 C2 C3 116.69(19)
C1 C2 C12 118.2(2)
C3 C2 C12 118.4(2)
C15 C3 C2 122.46(19)
C15 C3 C4 107.9(2)
C2 C3 C4 120.5(2)
C5 C4 C3 121.5(2)
C5 C4 C17 121.6(2)
C3 C4 C17 107.9(2)
C4 C5 C6 117.2(2)
C4 C5 C20 118.7(2)
C6 C5 C20 117.9(2)
C7 C6 C5 122.5(2)
C7 C6 C1 108.1(2)
C5 C6 C1 120.1(3)
C22 C7 C6 119.7(2)
C22 C7 C8 119.7(3)
C6 C7 C8 108.8(2)
C25 C8 C7 120.8(3)
C25 C8 C9 119.8(2)
C7 C8 C9 106.9(3)
C10 C9 C1 120.2(3)
C10 C9 C8 119.6(3)
C1 C9 C8 108.5(2)
C9 C10 C11 119.3(2)
C9 C10 C27 120.3(3)
C11 C10 C27 108.4(2)
C29 C11 C12 121.2(2)
C29 C11 C10 108.3(2)
C12 C11 C10 121.4(2)
C13 C12 C11 116.7(2)
C13 C12 C2 117.6(2)
C11 C12 C2 118.5(2)
C12 C13 C31 121.1(2)
C12 C13 C14 122.4(2)
C31 C13 C14 107.8(3)
C15 C14 C33 119.4(3)
C15 C14 C13 120.2(3)
C33 C14 C13 108.5(2)
C14 C15 C3 118.7(3)
C14 C15 C16 120.7(3)
C3 C15 C16 109.1(2)
C35 C16 C15 120.9(2)
C35 C16 C17 119.1(2)
C15 C16 C17 107.4(2)
C18 C17 C4 120.1(2)
C18 C17 C16 119.6(3)
C4 C17 C16 107.7(2)
C17 C18 C37 120.8(2)
C17 C18 C19 119.0(2)
C37 C18 C19 108.61(19)
C20 C19 C39 121.34(19)
C20 C19 C18 121.5(2)
C39 C19 C18 107.5(2)
C19 C20 C21 115.6(2)
C19 C20 C5 118.8(2)
C21 C20 C5 119.0(2)
C20 C21 C41 121.8(2)
C20 C21 C22 120.5(2)
C41 C21 C22 108.1(2)
C7 C22 C23 120.5(2)
C7 C22 C21 120.1(2)
C23 C22 C21 107.8(2)
C24 C23 C42 121.2(3)
C24 C23 C22 119.4(3)
C42 C23 C22 106.9(2)
C23 C24 C45 119.1(3)
C23 C24 C25 120.4(3)
C45 C24 C25 108.3(2)
C8 C25 C26 120.6(3)
C8 C25 C24 119.2(2)
C26 C25 C24 107.8(3)
C27 C26 C46 120.1(2)
C27 C26 C25 119.1(3)
C46 C26 C25 108.3(3)
C26 C27 C10 120.5(2)
C26 C27 C28 119.6(3)
C10 C27 C28 107.2(2)
C48 C28 C27 120.1(2)
C48 C28 C29 120.0(2)
C27 C28 C29 107.7(2)
C30 C29 C11 120.8(2)
C30 C29 C28 121.38(19)
C11 C29 C28 108.4(2)
C29 C30 C31 117.0(2)
C29 C30 C50 118.13(18)
C31 C30 C50 117.8(2)
C30 C31 C13 121.1(2)
C30 C31 C32 122.0(2)
C13 C31 C32 108.0(2)
C52 C32 C31 119.99(19)
C52 C32 C33 119.4(2)
C31 C32 C33 109.1(2)
C34 C33 C14 120.8(2)
C34 C33 C32 120.1(3)
C14 C33 C32 106.6(2)
C33 C34 C54 120.5(2)
C33 C34 C35 119.4(3)
C54 C34 C35 107.1(2)
C16 C35 C36 120.9(2)
C16 C35 C34 118.8(2)
C36 C35 C34 108.1(3)
C37 C36 C35 119.9(3)
C37 C36 C55 118.7(2)
C35 C36 C55 109.2(2)
C36 C37 C18 119.8(2)
C36 C37 C38 120.2(2)
C18 C37 C38 107.8(2)
C57 C38 C39 119.7(2)
C57 C38 C37 120.2(2)
C39 C38 C37 107.9(2)
C40 C39 C19 120.7(2)
C40 C39 C38 121.63(19)
C19 C39 C38 108.17(18)
C41 C40 C39 116.6(2)
C41 C40 C59 118.7(2)
C39 C40 C59 118.1(2)
C40 C41 C21 121.2(2)
C40 C41 C42 121.8(2)
C21 C41 C42 108.0(2)
C43 C42 C23 119.8(2)
C43 C42 C41 119.5(2)
C23 C42 C41 109.1(2)
C42 C43 C60 119.5(2)
C42 C43 C44 119.8(3)
C60 C43 C44 109.1(2)
C45 C44 C62 119.0(2)
C45 C44 C43 120.5(3)
C62 C44 C43 107.8(2)
C44 C45 C24 119.6(3)
C44 C45 C46 120.2(3)
C24 C45 C46 107.3(3)
C47 C46 C26 120.7(2)
C47 C46 C45 119.1(3)
C26 C46 C45 108.3(2)
C46 C47 C63 120.5(2)
C46 C47 C48 119.2(2)
C63 C47 C48 107.3(2)
C28 C48 C49 120.01(19)
C28 C48 C47 120.4(2)
C49 C48 C47 107.9(2)
C50 C49 C48 121.3(2)
C50 C49 C64 121.5(2)
C48 C49 C64 108.04(18)
C49 C50 C51 115.3(2)
C49 C50 C30 118.9(2)
C51 C50 C30 119.02(19)
C50 C51 C66 121.8(2)
C50 C51 C52 121.1(2)
C66 C51 C52 108.0(2)
C32 C52 C53 120.1(2)
C32 C52 C51 119.7(2)
C53 C52 C51 108.8(2)
C54 C53 C52 120.9(3)
C54 C53 C67 119.4(2)
C52 C53 C67 107.8(2)
C53 C54 C34 119.0(3)
C53 C54 C55 119.2(3)
C34 C54 C55 109.3(2)
C56 C55 C36 121.3(2)
C56 C55 C54 119.9(2)
C36 C55 C54 106.3(2)
C55 C56 C68 120.8(2)
C55 C56 C57 119.4(2)
C68 C56 C57 107.2(2)
C38 C57 C58 119.8(2)
C38 C57 C56 120.2(2)
C58 C57 C56 108.0(2)
C59 C58 C57 121.7(2)
C59 C58 C69 120.5(2)
C57 C58 C69 108.5(2)
C58 C59 C60 116.85(19)
C58 C59 C40 118.81(19)
C60 C59 C40 117.7(2)
C59 C60 C43 122.5(2)
C59 C60 C61 121.1(2)
C43 C60 C61 107.4(2)
C70 C61 C60 120.6(2)
C70 C61 C62 121.7(2)
C60 C61 C62 108.5(2)
C63 C62 C44 121.0(2)
C63 C62 C61 120.1(2)
C44 C62 C61 107.3(2)
C62 C63 C64 119.2(2)
C62 C63 C47 120.3(2)
C64 C63 C47 108.9(2)
C65 C64 C63 122.2(2)
C65 C64 C49 120.86(19)
C63 C64 C49 107.9(2)
C66 C65 C64 116.86(19)
C66 C65 C70 118.3(2)
C64 C65 C70 118.4(2)
C65 C66 C51 121.1(2)
C65 C66 C67 121.4(2)
C51 C66 C67 108.3(2)
C68 C67 C53 120.5(2)
C68 C67 C66 120.5(2)
C53 C67 C66 107.1(2)
C67 C68 C56 120.2(3)
C67 C68 C69 118.8(2)
C56 C68 C69 109.3(2)
C70 C69 C68 122.6(2)
C70 C69 C58 120.9(2)
C68 C69 C58 107.0(2)
C61 C70 C69 117.44(19)
C61 C70 C65 118.1(2)
C69 C70 C65 118.1(2)

loop_
_geom_bond_atom_site_label_1
_geom_bond_atom_site_label_2
_geom_bond_distance
I1 I2 2.6890(5)
C71 S1 1.341(14)
C71 S2 1.506(14)
C1 C2 1.402(4)
C1 C9 1.435(4)
C1 C6 1.458(3)
C2 C3 1.436(3)
C2 C12 1.468(3)
C3 C15 1.427(4)
C3 C4 1.448(3)
C4 C5 1.397(4)
C4 C17 1.451(4)
C5 C6 1.429(4)
C5 C20 1.477(3)
C6 C7 1.424(4)
C7 C22 1.386(4)
C7 C8 1.451(3)
C8 C25 1.387(4)
C8 C9 1.455(4)
C9 C10 1.383(3)
C10 C11 1.441(4)
C10 C27 1.443(4)
C11 C29 1.419(3)
C11 C12 1.423(3)
C12 C13 1.397(4)
C13 C31 1.423(3)
C13 C14 1.459(4)
C14 C15 1.380(3)
C14 C33 1.442(5)
C15 C16 1.443(4)
C16 C35 1.391(4)
C16 C17 1.451(3)
C17 C18 1.393(3)
C18 C37 1.425(4)
C18 C19 1.456(3)
C19 C20 1.408(4)
C19 C39 1.434(3)
C20 C21 1.414(3)
C21 C41 1.413(3)
C21 C22 1.472(4)
C22 C23 1.448(4)
C23 C24 1.403(4)
C23 C42 1.439(4)
C24 C45 1.441(4)
C24 C25 1.455(4)
C25 C26 1.445(3)
C26 C27 1.391(4)
C26 C46 1.435(4)
C27 C28 1.452(3)
C28 C48 1.371(3)
C28 C29 1.451(3)
C29 C30 1.403(3)
C30 C31 1.414(3)
C30 C50 1.469(3)
C31 C32 1.440(4)
C32 C52 1.388(4)
C32 C33 1.445(3)
C33 C34 1.404(4)
C34 C54 1.423(4)
C34 C35 1.467(4)
C35 C36 1.431(4)
C36 C37 1.394(3)
C36 C55 1.442(4)
C37 C38 1.452(3)
C38 C57 1.368(3)
C38 C39 1.445(3)
C39 C40 1.407(3)
C40 C41 1.403(4)
C40 C59 1.461(3)
C41 C42 1.451(3)
C42 C43 1.381(3)
C43 C60 1.427(4)
C43 C44 1.450(3)
C44 C45 1.404(5)
C44 C62 1.431(4)
C45 C46 1.463(4)
C46 C47 1.383(3)
C47 C63 1.433(4)
C47 C48 1.461(3)
C48 C49 1.432(3)
C49 C50 1.412(3)
C49 C64 1.448(3)
C50 C51 1.428(4)
C51 C66 1.433(3)
C51 C52 1.441(3)
C52 C53 1.435(4)
C53 C54 1.404(4)
C53 C67 1.456(4)
C54 C55 1.470(3)
C55 C56 1.378(4)
C56 C68 1.434(3)
C56 C57 1.450(3)
C57 C58 1.438(3)
C58 C59 1.400(3)
C58 C69 1.444(3)
C59 C60 1.422(3)
C60 C61 1.438(3)
C61 C70 1.389(3)
C61 C62 1.462(3)
C62 C63 1.381(3)
C63 C64 1.432(3)
C64 C65 1.412(3)
C65 C66 1.399(3)
C65 C70 1.487(3)
C66 C67 1.461(3)
C67 C68 1.382(3)
C68 C69 1.439(3)
C69 C70 1.414(3)

loop_
_geom_torsion_atom_site_label_1
_geom_torsion_atom_site_label_2
_geom_torsion_atom_site_label_3
_geom_torsion_atom_site_label_4
_geom_torsion
C9 C1 C2 C3 -155.54(19)
C6 C1 C2 C3 -12.1(3)
C9 C1 C2 C12 -4.5(3)
C6 C1 C2 C12 138.9(2)
C1 C2 C3 C15 154.79(19)
C12 C2 C3 C15 3.8(3)
C1 C2 C3 C4 11.9(3)
C12 C2 C3 C4 -139.1(2)
C15 C3 C4 C5 -146.9(2)
C2 C3 C4 C5 0.8(3)
C15 C3 C4 C17 0.6(2)
C2 C3 C4 C17 148.27(19)
C3 C4 C5 C6 -13.1(3)
C17 C4 C5 C6 -156.21(19)
C3 C4 C5 C20 138.7(2)
C17 C4 C5 C20 -4.4(3)
C4 C5 C6 C7 155.6(2)
C20 C5 C6 C7 3.5(3)
C4 C5 C6 C1 12.8(3)
C20 C5 C6 C1 -139.2(2)
C2 C1 C6 C7 -147.6(2)
C9 C1 C6 C7 0.4(2)
C2 C1 C6 C5 -0.1(3)
C9 C1 C6 C5 147.9(2)
C5 C6 C7 C22 -4.2(3)
C1 C6 C7 C22 142.4(2)
C5 C6 C7 C8 -147.1(2)
C1 C6 C7 C8 -0.6(3)
C22 C7 C8 C25 -0.5(3)
C6 C7 C8 C25 142.4(2)
C22 C7 C8 C9 -142.4(2)
C6 C7 C8 C9 0.5(3)
C2 C1 C9 C10 4.8(3)
C6 C1 C9 C10 -143.0(2)
C2 C1 C9 C8 147.7(2)
C6 C1 C9 C8 -0.1(2)
C25 C8 C9 C10 0.6(3)
C7 C8 C9 C10 142.9(2)
C25 C8 C9 C1 -142.6(2)
C7 C8 C9 C1 -0.3(3)
C1 C9 C10 C11 0.0(3)
C8 C9 C10 C11 -138.9(2)
C1 C9 C10 C27 138.3(2)
C8 C9 C10 C27 -0.6(3)
C9 C10 C11 C29 142.4(2)
C27 C10 C11 C29 -0.4(2)
C9 C10 C11 C12 -4.9(3)
C27 C10 C11 C12 -147.6(2)
C29 C11 C12 C13 11.5(3)
C10 C11 C12 C13 154.6(2)
C29 C11 C12 C2 -138.1(2)
C10 C11 C12 C2 5.0(3)
C1 C2 C12 C13 -149.7(2)
C3 C2 C12 C13 0.9(3)
C1 C2 C12 C11 -0.3(3)
C3 C2 C12 C11 150.2(2)
C11 C12 C13 C31 -11.6(3)
C2 C12 C13 C31 138.2(2)
C11 C12 C13 C14 -155.2(2)
C2 C12 C13 C14 -5.4(3)
C12 C13 C14 C15 5.5(3)
C31 C13 C14 C15 -142.3(2)
C12 C13 C14 C33 148.0(2)
C31 C13 C14 C33 0.2(2)
C33 C14 C15 C3 -139.2(2)
C13 C14 C15 C3 -0.7(3)
C33 C14 C15 C16 0.3(3)
C13 C14 C15 C16 138.8(2)
C2 C3 C15 C14 -3.9(3)
C4 C3 C15 C14 143.0(2)
C2 C3 C15 C16 -147.62(18)
C4 C3 C15 C16 -0.7(2)
C14 C15 C16 C35 -1.1(3)
C3 C15 C16 C35 141.79(19)
C14 C15 C16 C17 -142.3(2)
C3 C15 C16 C17 0.5(2)
C5 C4 C17 C18 5.5(3)
C3 C4 C17 C18 -141.96(19)
C5 C4 C17 C16 147.16(19)
C3 C4 C17 C16 -0.3(2)
C35 C16 C17 C18 -0.3(3)
C15 C16 C17 C18 141.7(2)
C35 C16 C17 C4 -142.2(2)
C15 C16 C17 C4 -0.2(2)
C4 C17 C18 C37 137.4(2)
C16 C17 C18 C37 0.2(3)
C4 C17 C18 C19 -1.6(3)
C16 C17 C18 C19 -138.9(2)
C17 C18 C19 C20 -3.1(3)
C37 C18 C19 C20 -146.67(19)
C17 C18 C19 C39 143.35(19)
C37 C18 C19 C39 -0.2(2)
C39 C19 C20 C21 13.4(3)
C18 C19 C20 C21 155.30(17)
C39 C19 C20 C5 -137.82(19)
C18 C19 C20 C5 4.1(3)
C4 C5 C20 C19 -0.3(3)
C6 C5 C20 C19 151.3(2)
C4 C5 C20 C21 -150.55(19)
C6 C5 C20 C21 1.1(3)
C19 C20 C21 C41 -13.8(3)
C5 C20 C21 C41 137.3(2)
C19 C20 C21 C22 -156.03(19)
C5 C20 C21 C22 -4.9(3)
C6 C7 C22 C23 -138.5(2)
C8 C7 C22 C23 0.4(3)
C6 C7 C22 C21 0.2(3)
C8 C7 C22 C21 139.1(2)
C20 C21 C22 C7 4.4(3)
C41 C21 C22 C7 -142.4(2)
C20 C21 C22 C23 147.68(19)
C41 C21 C22 C23 0.9(2)
C7 C22 C23 C24 -0.3(3)
C21 C22 C23 C24 -143.4(2)
C7 C22 C23 C42 142.2(2)
C21 C22 C23 C42 -1.0(2)
C42 C23 C24 C45 1.1(3)
C22 C23 C24 C45 138.1(3)
C42 C23 C24 C25 -136.9(2)
C22 C23 C24 C25 0.2(3)
C7 C8 C25 C26 -137.0(3)
C9 C8 C25 C26 0.1(4)
C7 C8 C25 C24 0.4(4)
C9 C8 C25 C24 137.5(2)
C23 C24 C25 C8 -0.2(3)
C45 C24 C25 C8 -142.2(2)
C23 C24 C25 C26 142.0(2)
C45 C24 C25 C26 0.1(3)
C8 C25 C26 C27 -0.8(4)
C24 C25 C26 C27 -142.4(2)
C8 C25 C26 C46 141.3(2)
C24 C25 C26 C46 -0.4(3)
C46 C26 C27 C10 -136.8(2)
C25 C26 C27 C10 0.8(4)
C46 C26 C27 C28 0.1(3)
C25 C26 C27 C28 137.6(3)
C9 C10 C27 C26 -0.1(3)
C11 C10 C27 C26 142.2(2)
C9 C10 C27 C28 -141.6(2)
C11 C10 C27 C28 0.7(2)
C26 C27 C28 C48 -0.4(3)
C10 C27 C28 C48 141.5(2)
C26 C27 C28 C29 -142.7(2)
C10 C27 C28 C29 -0.7(2)
C12 C11 C29 C30 0.4(3)
C10 C11 C29 C30 -146.93(19)
C12 C11 C29 C28 147.2(2)
C10 C11 C29 C28 -0.1(2)
C48 C28 C29 C30 4.8(3)
C27 C28 C29 C30 147.12(19)
C48 C28 C29 C11 -141.8(2)
C27 C28 C29 C11 0.5(2)
C11 C29 C30 C31 -12.0(3)
C28 C29 C30 C31 -154.53(18)
C11 C29 C30 C50 138.0(2)
C28 C29 C30 C50 -4.5(3)
C29 C30 C31 C13 11.9(3)
C50 C30 C31 C13 -138.3(2)
C29 C30 C31 C32 155.31(19)
C50 C30 C31 C32 5.2(3)
C12 C13 C31 C30 0.1(3)
C14 C13 C31 C30 148.32(19)
C12 C13 C31 C32 -147.87(19)
C14 C13 C31 C32 0.4(2)
C30 C31 C32 C52 -5.3(3)
C13 C31 C32 C52 142.23(19)
C30 C31 C32 C33 -148.40(18)
C13 C31 C32 C33 -0.9(2)
C15 C14 C33 C34 0.2(3)
C13 C14 C33 C34 -142.67(19)
C15 C14 C33 C32 142.13(19)
C13 C14 C33 C32 -0.7(2)
C52 C32 C33 C34 -0.1(3)
C31 C32 C33 C34 143.2(2)
C52 C32 C33 C14 -142.4(2)
C31 C32 C33 C14 1.0(2)
C14 C33 C34 C54 136.5(2)
C32 C33 C34 C54 -0.4(3)
C14 C33 C34 C35 0.1(3)
C32 C33 C34 C35 -136.8(2)
C15 C16 C35 C36 -136.4(2)
C17 C16 C35 C36 0.5(3)
C15 C16 C35 C34 1.3(3)
C17 C16 C35 C34 138.2(2)
C33 C34 C35 C16 -0.8(3)
C54 C34 C35 C16 -142.4(2)
C33 C34 C35 C36 141.7(2)
C54 C34 C35 C36 0.2(2)
C16 C35 C36 C37 -0.5(3)
C34 C35 C36 C37 -142.2(2)
C16 C35 C36 C55 141.42(19)
C34 C35 C36 C55 -0.2(2)
C35 C36 C37 C18 0.3(3)
C55 C36 C37 C18 -138.1(2)
C35 C36 C37 C38 138.0(2)
C55 C36 C37 C38 -0.4(3)
C17 C18 C37 C36 -0.2(3)
C19 C18 C37 C36 142.60(19)
C17 C18 C37 C38 -142.52(19)
C19 C18 C37 C38 0.3(2)
C36 C37 C38 C57 -0.2(3)
C18 C37 C38 C57 141.9(2)
C36 C37 C38 C39 -142.4(2)
C18 C37 C38 C39 -0.2(2)
C20 C19 C39 C40 -0.2(3)
C18 C19 C39 C40 -146.77(17)
C20 C19 C39 C38 146.6(2)
C18 C19 C39 C38 0.1(2)
C57 C38 C39 C40 4.2(3)
C37 C38 C39 C40 146.57(19)
C57 C38 C39 C19 -142.3(2)
C37 C38 C39 C19 0.1(2)
C19 C39 C40 C41 -12.9(3)
C38 C39 C40 C41 -155.21(19)
C19 C39 C40 C59 138.50(19)
C38 C39 C40 C59 -3.9(3)
C39 C40 C41 C21 12.6(3)
C59 C40 C41 C21 -138.59(19)
C39 C40 C41 C42 155.79(18)
C59 C40 C41 C42 4.6(3)
C20 C21 C41 C40 0.9(3)
C22 C21 C41 C40 147.17(18)
C20 C21 C41 C42 -146.75(18)
C22 C21 C41 C42 -0.5(2)
C24 C23 C42 C43 -0.7(3)
C22 C23 C42 C43 -142.3(2)
C24 C23 C42 C41 142.3(2)
C22 C23 C42 C41 0.7(2)
C40 C41 C42 C43 -4.4(3)
C21 C41 C42 C43 143.0(2)
C40 C41 C42 C23 -147.6(2)
C21 C41 C42 C23 -0.1(2)
C23 C42 C43 C60 139.0(2)
C41 C42 C43 C60 -0.3(3)
C23 C42 C43 C44 -0.2(3)
C41 C42 C43 C44 -139.4(2)
C42 C43 C44 C45 0.6(3)
C60 C43 C44 C45 -142.4(2)
C42 C43 C44 C62 141.8(2)
C60 C43 C44 C62 -1.2(2)
C62 C44 C45 C24 -137.1(2)
C43 C44 C45 C24 -0.1(3)
C62 C44 C45 C46 -0.5(3)
C43 C44 C45 C46 136.5(2)
C23 C24 C45 C44 -0.7(3)
C25 C24 C45 C44 141.8(2)
C23 C24 C45 C46 -142.3(2)
C25 C24 C45 C46 0.3(3)
C27 C26 C46 C47 -0.1(3)
C25 C26 C46 C47 -141.7(2)
C27 C26 C46 C45 142.2(2)
C25 C26 C46 C45 0.5(3)
C44 C45 C46 C47 1.2(4)
C24 C45 C46 C47 142.5(2)
C44 C45 C46 C26 -141.8(2)
C24 C45 C46 C26 -0.5(3)
C26 C46 C47 C63 136.7(2)
C45 C46 C47 C63 -1.6(3)
C26 C46 C47 C48 0.4(3)
C45 C46 C47 C48 -137.9(2)
C27 C28 C48 C49 -137.9(2)
C29 C28 C48 C49 -0.2(3)
C27 C28 C48 C47 0.8(3)
C29 C28 C48 C47 138.5(2)
C46 C47 C48 C28 -0.8(3)
C63 C47 C48 C28 -142.2(2)
C46 C47 C48 C49 142.3(2)
C63 C47 C48 C49 0.8(2)
C28 C48 C49 C50 -4.6(3)
C47 C48 C49 C50 -147.77(17)
C28 C48 C49 C64 142.62(18)
C47 C48 C49 C64 -0.6(2)
C48 C49 C50 C51 155.59(18)
C64 C49 C50 C51 12.7(3)
C48 C49 C50 C30 4.7(3)
C64 C49 C50 C30 -138.11(19)
C29 C30 C50 C49 -0.2(3)
C31 C30 C50 C49 149.58(18)
C29 C30 C50 C51 -149.95(18)
C31 C30 C50 C51 -0.2(3)
C49 C50 C51 C66 -12.6(3)
C30 C50 C51 C66 138.3(2)
C49 C50 C51 C52 -155.57(17)
C30 C50 C51 C52 -4.8(3)
C31 C32 C52 C53 -139.0(2)
C33 C32 C52 C53 0.3(3)
C31 C32 C52 C51 0.2(3)
C33 C32 C52 C51 139.6(2)
C50 C51 C52 C32 4.8(3)
C66 C51 C52 C32 -142.73(19)
C50 C51 C52 C53 148.14(19)
C66 C51 C52 C53 0.6(2)
C32 C52 C53 C54 0.0(3)
C51 C52 C53 C54 -143.2(2)
C32 C52 C53 C67 142.5(2)
C51 C52 C53 C67 -0.7(2)
C52 C53 C54 C34 -0.5(3)
C67 C53 C54 C34 -138.8(2)
C52 C53 C54 C55 137.6(2)
C67 C53 C54 C55 -0.8(4)
C33 C34 C54 C53 0.7(3)
C35 C34 C54 C53 141.8(2)
C33 C34 C54 C55 -141.1(2)
C35 C34 C54 C55 -0.1(2)
C37 C36 C55 C56 0.9(3)
C35 C36 C55 C56 -141.6(2)
C37 C36 C55 C54 142.6(2)
C35 C36 C55 C54 0.2(2)
C53 C54 C55 C56 0.6(3)
C34 C54 C55 C56 142.3(2)
C53 C54 C55 C36 -141.8(2)
C34 C54 C55 C36 -0.1(2)
C36 C55 C56 C68 136.2(2)
C54 C55 C56 C68 -0.5(3)
C36 C55 C56 C57 -0.8(3)
C54 C55 C56 C57 -137.5(2)
C39 C38 C57 C58 -0.1(3)
C37 C38 C57 C58 -137.9(2)
C39 C38 C57 C56 138.2(2)
C37 C38 C57 C56 0.3(3)
C55 C56 C57 C38 0.1(3)
C68 C56 C57 C38 -142.0(2)
C55 C56 C57 C58 142.7(2)
C68 C56 C57 C58 0.6(2)
C38 C57 C58 C59 -4.3(3)
C56 C57 C58 C59 -147.07(19)
C38 C57 C58 C69 142.38(19)
C56 C57 C58 C69 -0.4(2)
C57 C58 C59 C60 155.32(19)
C69 C58 C59 C60 12.5(3)
C57 C58 C59 C40 4.5(3)
C69 C58 C59 C40 -138.3(2)
C41 C40 C59 C58 150.30(19)
C39 C40 C59 C58 -0.4(3)
C41 C40 C59 C60 -0.3(3)
C39 C40 C59 C60 -151.01(18)
C58 C59 C60 C43 -155.56(18)
C40 C59 C60 C43 -4.4(3)
C58 C59 C60 C61 -12.6(3)
C40 C59 C60 C61 138.6(2)
C42 C43 C60 C59 4.7(3)
C44 C43 C60 C59 147.84(19)
C42 C43 C60 C61 -142.6(2)
C44 C43 C60 C61 0.5(2)
C59 C60 C61 C70 -0.3(3)
C43 C60 C61 C70 147.52(19)
C59 C60 C61 C62 -147.5(2)
C43 C60 C61 C62 0.3(2)
C45 C44 C62 C63 0.2(3)
C43 C44 C62 C63 -141.7(2)
C45 C44 C62 C61 143.3(2)
C43 C44 C62 C61 1.4(2)
C70 C61 C62 C63 -4.4(3)
C60 C61 C62 C63 142.39(19)
C70 C61 C62 C44 -147.85(19)
C60 C61 C62 C44 -1.1(2)
C44 C62 C63 C64 138.6(2)
C61 C62 C63 C64 0.1(3)
C44 C62 C63 C47 -0.6(3)
C61 C62 C63 C47 -139.1(2)
C46 C47 C63 C62 1.3(3)
C48 C47 C63 C62 142.15(18)
C46 C47 C63 C64 -141.58(19)
C48 C47 C63 C64 -0.8(2)
C62 C63 C64 C65 4.1(3)
C47 C63 C64 C65 147.49(19)
C62 C63 C64 C49 -142.96(19)
C47 C63 C64 C49 0.4(2)
C50 C49 C64 C65 -0.4(3)
C48 C49 C64 C65 -147.50(18)
C50 C49 C64 C63 147.23(18)
C48 C49 C64 C63 0.1(2)
C63 C64 C65 C66 -155.61(18)
C49 C64 C65 C66 -12.7(3)
C63 C64 C65 C70 -4.1(3)
C49 C64 C65 C70 138.88(18)
C64 C65 C66 C51 12.9(3)
C70 C65 C66 C51 -138.65(19)
C64 C65 C66 C67 155.96(18)
C70 C65 C66 C67 4.4(3)
C50 C51 C66 C65 -0.2(3)
C52 C51 C66 C65 147.0(2)
C50 C51 C66 C67 -147.49(18)
C52 C51 C66 C67 -0.3(2)
C54 C53 C67 C68 0.9(4)
C52 C53 C67 C68 -142.2(2)
C54 C53 C67 C66 143.7(2)
C52 C53 C67 C66 0.5(2)
C65 C66 C67 C68 -4.5(3)
C51 C66 C67 C68 142.6(2)
C65 C66 C67 C53 -147.3(2)
C51 C66 C67 C53 -0.1(2)
C53 C67 C68 C56 -0.9(3)
C66 C67 C68 C56 -138.7(2)
C53 C67 C68 C69 138.5(2)
C66 C67 C68 C69 0.6(3)
C55 C56 C68 C67 0.7(3)
C57 C56 C68 C67 142.20(19)
C55 C56 C68 C69 -142.1(2)
C57 C56 C68 C69 -0.6(2)
C67 C68 C69 C70 3.4(3)
C56 C68 C69 C70 146.74(19)
C67 C68 C69 C58 -143.0(2)
C56 C68 C69 C58 0.3(2)
C59 C58 C69 C70 0.1(3)
C57 C58 C69 C70 -147.03(19)
C59 C58 C69 C68 147.20(18)
C57 C58 C69 C68 0.0(2)
C60 C61 C70 C69 13.1(3)
C62 C61 C70 C69 155.96(17)
C60 C61 C70 C65 -138.5(2)
C62 C61 C70 C65 4.3(3)
C68 C69 C70 C61 -155.04(19)
C58 C69 C70 C61 -13.1(3)
C68 C69 C70 C65 -3.4(3)
C58 C69 C70 C65 138.5(2)
C66 C65 C70 C61 150.9(2)
C64 C65 C70 C61 -0.2(3)
C66 C65 C70 C69 -0.5(3)
C64 C65 C70 C69 -151.62(18)
